data_7043739
loop_
_publ_author_name
'Palacios, Maria A.'
'Morlieras, Jessica'
'Herrera, Juan Manuel'
'Mota, Antonio J.'
'Brechin, Euan K.'
'Triki, Smail'
'Colacio, Enrique'

_publ_section_title
;
 Synthetic ability of dinuclear mesocates containing
 1,3-bis(diazinecarboxamide)benzene bridging ligands to form complexes of
 increased nuclearity. Crystal structures, magnetic properties and
 theoretical studies.
;
_journal_name_full 'Dalton Trans.'
_journal_paper_doi 10.1039/C7DT02288C
_journal_year 2017
_chemical_formula_moiety 'C32 H24 Cu2 N12 O6, 8(H2 O)'
_chemical_formula_sum 'C32 H40 Cu2 N12 O14'
_chemical_formula_weight 943.84
_chemical_name_systematic
;
 ? 
;
_space_group_crystal_system monoclinic
_space_group_IT_number 15
_space_group_name_Hall '-C 2yc'
_space_group_name_H-M_alt 'C 1 2/c 1'
_symmetry_space_group_name_Hall '-C 2yc'
_symmetry_space_group_name_H-M 'C 1 2/c 1'
_atom_sites_solution_hydrogens mixed
_atom_sites_solution_primary direct
_audit_creation_date 2017-07-14
_audit_creation_method
;
Olex2 1.2
(compiled 2017.03.28 svn.r3405 for OlexSys, GUI svn.r5337)
;
_audit_update_record
;
2017-07-17 deposited with the CCDC.
2017-07-21 downloaded from the CCDC.
;
_cell_angle_alpha 90
_cell_angle_beta 99.617(5)
_cell_angle_gamma 90
_cell_formula_units_Z 4
_cell_length_a 23.397(6)
_cell_length_b 11.832(3)
_cell_length_c 15.242(4)
_cell_measurement_reflns_used 16563
_cell_measurement_temperature 273(2)
_cell_measurement_theta_max 48.786
_cell_measurement_theta_min 4.610
_cell_volume 4160.2(19)
_computing_cell_refinement 'Bruker XSCANS'
_computing_data_collection 'Bruker XSCANS'
_computing_data_reduction 'Bruker SHELXTL'
_computing_molecular_graphics 'Olex2 (Dolomanov et al., 2009)'
_computing_publication_material 'Olex2 (Dolomanov et al., 2009)'
_computing_structure_refinement 'ShelXL (Sheldrick, 2015)'
_computing_structure_solution 'ShelXS (Sheldrick, 2008)'
_diffrn_ambient_temperature 273.15
_diffrn_measured_fraction_theta_full 0.979
_diffrn_measured_fraction_theta_max 0.994
_diffrn_measurement_device_type 'Bruker P4'
_diffrn_measurement_method '\w scans'
_diffrn_radiation_type MoK\a
_diffrn_radiation_wavelength 0.71073
_diffrn_reflns_av_R_equivalents 0.0681
_diffrn_reflns_av_unetI/netI 0.0904
_diffrn_reflns_Laue_measured_fraction_full 0.979
_diffrn_reflns_Laue_measured_fraction_max 0.994
_diffrn_reflns_limit_h_max 27
_diffrn_reflns_limit_h_min -27
_diffrn_reflns_limit_k_max 12
_diffrn_reflns_limit_k_min -14
_diffrn_reflns_limit_l_max 17
_diffrn_reflns_limit_l_min -18
_diffrn_reflns_number 11145
_diffrn_reflns_point_group_measured_fraction_full 0.979
_diffrn_reflns_point_group_measured_fraction_max 0.994
_diffrn_reflns_theta_full 25.242
_diffrn_reflns_theta_max 25.110
_diffrn_reflns_theta_min 1.766
_exptl_absorpt_coefficient_mu 1.100
_exptl_absorpt_correction_T_max 1.000
_exptl_absorpt_correction_T_min 0.664925
_exptl_absorpt_correction_type empirical
_exptl_absorpt_process_details empirical
_exptl_crystal_colour 'metallic greenish green'
_exptl_crystal_colour_lustre metallic
_exptl_crystal_colour_modifier greenish
_exptl_crystal_colour_primary green
_exptl_crystal_density_diffrn 1.507
_exptl_crystal_density_method 'not measured'
_exptl_crystal_description BLOCK
_exptl_crystal_F_000 1944
_exptl_crystal_size_max 0.22
_exptl_crystal_size_mid 0.18
_exptl_crystal_size_min 0.15
_refine_diff_density_max 1.419
_refine_diff_density_min -0.627
_refine_diff_density_rms 0.126
_refine_ls_extinction_method none
_refine_ls_goodness_of_fit_ref 1.113
_refine_ls_hydrogen_treatment mixed
_refine_ls_matrix_type full
_refine_ls_number_parameters 291
_refine_ls_number_reflns 3689
_refine_ls_number_restraints 0
_refine_ls_restrained_S_all 1.113
_refine_ls_R_factor_all 0.1072
_refine_ls_R_factor_gt 0.0749
_refine_ls_shift/su_max 0.000
_refine_ls_shift/su_mean 0.000
_refine_ls_structure_factor_coef Fsqd
_refine_ls_weighting_details 'w=1/[\s^2^(Fo^2^)+(0.0553P)^2^+45.8711P] where P=(Fo^2^+2Fc^2^)/3'
_refine_ls_weighting_scheme calc
_refine_ls_wR_factor_gt 0.1742
_refine_ls_wR_factor_ref 0.1861
_reflns_Friedel_coverage 0.000
_reflns_number_gt 2588
_reflns_number_total 3689
_reflns_threshold_expression 'I > 2\s(I)'
_cod_data_source_file c7dt02288c2.cif
_cod_data_source_block j32_csm
_cod_original_cell_volume 4160.3(18)
_cod_database_code 7043739
_shelxl_version_number 2013-4
_shelx_space_group_comment
;
The symmetry employed for this shelxl refinement is uniquely defined
by the following loop, which should always be used as a source of
symmetry information in preference to the above space-group names.
They are only intended as comments.
;
_olex2_refinement_description
;
1. Fixed Uiso
 At 1.2 times of:
  All C(H) groups, All C(H,H) groups
 At 1.5 times of:
  All O(H,H) groups
2.a Free rotating group:
 O1(H1A,H1B), O2W(H2WA,H2WB), O3W(H3WA,H3WB), O1W(H1WA,H1WB), O4W(H4WA,H4WB)
2.b Aromatic/amide H refined with riding coordinates:
 C1(H1), C2(H2), C3(H3), C7(H7), C16(H16), C15(H15), C14(H14), C10(H10), C9(H9)
;
_olex2_submission_special_instructions 'No special instructions were received'

loop_
_space_group_symop_operation_xyz
'x, y, z'
'-x, y, -z+1/2'
'x+1/2, y+1/2, z'
'-x+1/2, y+1/2, -z+1/2'
'-x, -y, -z'
'x, -y, z-1/2'
'-x+1/2, -y+1/2, -z'
'x+1/2, -y+1/2, z-1/2'

loop_
_atom_site_label
_atom_site_type_symbol
_atom_site_fract_x
_atom_site_fract_y
_atom_site_fract_z
_atom_site_U_iso_or_equiv
_atom_site_adp_type
_atom_site_occupancy
_atom_site_site_symmetry_order
_atom_site_calc_flag
_atom_site_refinement_flags_posn
Cu1 Cu 0.30606(3) 0.00194(7) 0.13778(5) 0.0179(3) Uani 1 1 d .
O2 O 0.1985(2) 0.5829(4) 0.1208(3) 0.0269(12) Uani 1 1 d .
O3 O 0.3270(2) 0.3139(4) 0.2559(3) 0.0217(11) Uani 1 1 d .
O1 O 0.2654(3) -0.0497(4) 0.2393(3) 0.0276(12) Uani 1 1 d .
H1A H 0.2731 -0.0113 0.2866 0.08(4) Uiso 1 1 d G
H1B H 0.2295 -0.0619 0.2319 0.09(4) Uiso 1 1 d G
N1 N 0.1837(2) 0.6598(4) -0.1048(4) 0.0205(13) Uani 1 1 d .
N2 N 0.1584(3) 0.8520(5) -0.1339(4) 0.0260(14) Uani 1 1 d .
N3 N 0.1955(2) 0.4785(4) -0.0088(3) 0.0169(12) Uani 1 1 d .
N5 N 0.3843(2) 0.0381(4) 0.2349(3) 0.0192(12) Uani 1 1 d .
N6 N 0.4691(3) 0.0047(5) 0.3407(4) 0.0379(16) Uani 1 1 d .
N4 N 0.2931(2) 0.1620(4) 0.1645(3) 0.0158(12) Uani 1 1 d .
C4 C 0.1843(3) 0.6761(5) -0.0177(4) 0.0170(14) Uani 1 1 d .
C1 C 0.1712(3) 0.7487(5) -0.1598(4) 0.0244(16) Uani 1 1 d .
H1 H 0.1716 0.7372 -0.2200 0.029 Uiso 1 1 calc R
C2 C 0.1605(3) 0.8671(6) -0.0463(4) 0.0231(16) Uani 1 1 d .
H2 H 0.1526 0.9386 -0.0258 0.028 Uiso 1 1 calc R
C3 C 0.1736(3) 0.7813(5) 0.0145(5) 0.0222(15) Uani 1 1 d .
H3 H 0.1753 0.7939 0.0751 0.027 Uiso 1 1 calc R
H8 H 0.110(3) 0.353(6) 0.003(5) 0.027 Uiso 1 1 d R
C5 C 0.1943(3) 0.5715(5) 0.0387(4) 0.0163(14) Uani 1 1 d .
C6 C 0.1940(3) 0.3729(5) 0.0372(4) 0.0181(15) Uani 1 1 d .
C8 C 0.1417(3) 0.3183(6) 0.0333(5) 0.0254(16) Uani 1 1 d .
C7 C 0.2445(3) 0.3242(5) 0.0824(4) 0.0135(13) Uani 1 1 d .
H7 H 0.2797 0.3616 0.0858 0.016 Uiso 1 1 calc R
C13 C 0.3822(3) 0.1456(5) 0.2650(4) 0.0190(14) Uani 1 1 d .
C16 C 0.4281(3) -0.0268(6) 0.2748(5) 0.0274(17) Uani 1 1 d .
H16 H 0.4297 -0.1006 0.2543 0.033 Uiso 1 1 calc R
C15 C 0.4673(3) 0.1127(7) 0.3682(5) 0.0357(19) Uani 1 1 d .
H15 H 0.4960 0.1381 0.4136 0.043 Uiso 1 1 calc R
C14 C 0.4243(3) 0.1873(6) 0.3310(5) 0.0283(17) Uani 1 1 d .
H14 H 0.4239 0.2620 0.3498 0.034 Uiso 1 1 calc R
C12 C 0.3308(3) 0.2146(5) 0.2245(4) 0.0179(14) Uani 1 1 d .
C11 C 0.2420(3) 0.2193(5) 0.1226(4) 0.0178(14) Uani 1 1 d .
C10 C 0.1891(3) 0.1635(6) 0.1174(4) 0.0214(15) Uani 1 1 d .
H10 H 0.1875 0.0931 0.1440 0.026 Uiso 1 1 calc R
C9 C 0.1387(3) 0.2131(6) 0.0726(5) 0.0288(17) Uani 1 1 d .
H9 H 0.1033 0.1761 0.0689 0.035 Uiso 1 1 calc R
O2W O 0.4956(3) 0.4692(6) 0.1348(4) 0.0493(16) Uani 1 1 d .
H2WA H 0.5281 0.4682 0.1695 0.074 Uiso 1 1 d G
H2WB H 0.4709 0.4690 0.1704 0.074 Uiso 1 1 d G
O3W O 0.5151(3) 0.3477(5) -0.0133(4) 0.0569(18) Uani 1 1 d .
H3WA H 0.5102 0.3940 0.0279 0.085 Uiso 1 1 d G
H3WB H 0.5178 0.3852 -0.0601 0.085 Uiso 1 1 d G
O1W O 0.4052(2) 0.4750(4) 0.2359(4) 0.0391(14) Uani 1 1 d .
H1WA H 0.3813 0.4284 0.2558 0.059 Uiso 1 1 d G
H1WB H 0.3840 0.5360 0.2018 0.059 Uiso 1 1 d G
O4W O 0.0561(3) 0.6589(7) -0.0897(6) 0.079(3) Uani 1 1 d .
H4WA H 0.0323 0.6042 -0.0986 0.118 Uiso 1 1 d G
H4WB H 0.0397 0.7155 -0.0701 0.118 Uiso 1 1 d G

loop_
_atom_site_aniso_label
_atom_site_aniso_U_11
_atom_site_aniso_U_22
_atom_site_aniso_U_33
_atom_site_aniso_U_23
_atom_site_aniso_U_13
_atom_site_aniso_U_12
Cu1 0.0341(5) 0.0093(4) 0.0108(4) 0.0014(3) 0.0056(3) 0.0025(4)
O2 0.054(3) 0.016(2) 0.011(3) 0.0027(19) 0.007(2) 0.009(2)
O3 0.035(3) 0.008(2) 0.021(2) -0.0035(19) 0.003(2) -0.0012(19)
O1 0.049(4) 0.022(3) 0.015(3) -0.003(2) 0.015(2) -0.013(2)
N1 0.031(3) 0.015(3) 0.016(3) 0.004(2) 0.006(2) -0.006(2)
N2 0.039(4) 0.016(3) 0.026(3) 0.005(3) 0.012(3) 0.001(3)
N3 0.034(3) 0.010(3) 0.008(2) 0.002(2) 0.006(2) 0.002(2)
N5 0.025(3) 0.013(3) 0.020(3) -0.001(2) 0.007(2) 0.002(2)
N6 0.037(4) 0.027(3) 0.046(4) -0.005(3) -0.003(3) 0.007(3)
N4 0.027(3) 0.010(3) 0.012(3) 0.003(2) 0.009(2) 0.005(2)
C4 0.017(3) 0.015(3) 0.020(4) 0.001(3) 0.005(3) -0.001(3)
C1 0.042(5) 0.018(4) 0.015(4) 0.002(3) 0.010(3) 0.004(3)
C2 0.034(4) 0.012(3) 0.024(4) -0.003(3) 0.007(3) 0.001(3)
C3 0.035(4) 0.011(3) 0.022(4) -0.003(3) 0.009(3) 0.004(3)
C5 0.020(4) 0.010(3) 0.020(4) 0.003(3) 0.003(3) 0.003(3)
C6 0.034(4) 0.011(3) 0.011(3) -0.003(3) 0.007(3) -0.002(3)
C8 0.021(4) 0.029(4) 0.025(4) 0.009(3) 0.000(3) 0.006(3)
C7 0.022(4) 0.012(3) 0.008(3) -0.002(2) 0.008(3) 0.000(3)
C13 0.027(4) 0.012(3) 0.019(3) 0.007(3) 0.006(3) -0.002(3)
C16 0.035(4) 0.018(4) 0.029(4) 0.000(3) 0.004(3) 0.005(3)
C15 0.034(5) 0.036(5) 0.035(5) -0.009(4) -0.001(4) 0.006(4)
C14 0.028(4) 0.024(4) 0.031(4) -0.004(3) -0.002(3) 0.004(3)
C12 0.025(4) 0.012(3) 0.017(3) 0.007(3) 0.003(3) 0.003(3)
C11 0.036(4) 0.012(3) 0.008(3) -0.002(3) 0.011(3) 0.005(3)
C10 0.032(4) 0.016(3) 0.018(3) -0.003(3) 0.008(3) -0.003(3)
C9 0.027(4) 0.031(4) 0.028(4) 0.006(3) 0.004(3) -0.007(3)
O2W 0.056(4) 0.058(4) 0.035(3) 0.001(3) 0.010(3) 0.008(3)
O3W 0.074(5) 0.053(4) 0.045(4) -0.004(3) 0.014(4) 0.013(4)
O1W 0.035(3) 0.025(3) 0.056(4) 0.013(3) 0.004(3) -0.001(2)
O4W 0.057(4) 0.073(5) 0.115(6) -0.065(5) 0.039(4) -0.035(4)

loop_
_atom_type_symbol
_atom_type_description
_atom_type_scat_dispersion_real
_atom_type_scat_dispersion_imag
_atom_type_scat_source
C C 0.0033 0.0016 'International Tables Vol C Tables 4.2.6.8 and 6.1.1.4'
H H 0.0000 0.0000 'International Tables Vol C Tables 4.2.6.8 and 6.1.1.4'
Cu Cu 0.3201 1.2651 'International Tables Vol C Tables 4.2.6.8 and 6.1.1.4'
N N 0.0061 0.0033 'International Tables Vol C Tables 4.2.6.8 and 6.1.1.4'
O O 0.0106 0.0060 'International Tables Vol C Tables 4.2.6.8 and 6.1.1.4'

loop_
_geom_angle_atom_site_label_1
_geom_angle_atom_site_label_2
_geom_angle_atom_site_label_3
_geom_angle
_geom_angle_site_symmetry_1
_geom_angle_site_symmetry_3
O1 Cu1 N5 89.3(2) . .
N1 Cu1 O1 89.7(2) 7 .
N1 Cu1 N5 103.5(2) 7 .
N3 Cu1 O1 149.0(2) 7 .
N3 Cu1 N1 81.1(2) 7 7
N3 Cu1 N5 121.5(2) 7 .
N4 Cu1 O1 91.4(2) . .
N4 Cu1 N1 177.0(2) . 7
N4 Cu1 N3 96.6(2) . 7
N4 Cu1 N5 79.2(2) . .
Cu1 O1 H1A 115.1 . .
Cu1 O1 H1B 122.0 . .
H1A O1 H1B 105.8 . .
C4 N1 Cu1 113.9(4) . 7
C4 N1 C1 118.1(6) . .
C1 N1 Cu1 127.8(4) . 7
C1 N2 C2 116.4(6) . .
C5 N3 Cu1 116.7(4) . 7
C5 N3 C6 117.0(5) . .
C6 N3 Cu1 126.2(4) . 7
C13 N5 Cu1 109.8(4) . .
C16 N5 Cu1 133.0(5) . .
C16 N5 C13 116.8(6) . .
C16 N6 C15 116.6(6) . .
C12 N4 Cu1 119.3(4) . .
C12 N4 C11 120.0(5) . .
C11 N4 Cu1 120.6(4) . .
N1 C4 C3 120.8(6) . .
N1 C4 C5 115.0(5) . .
C3 C4 C5 124.1(6) . .
N1 C1 H1 117.7 . .
N2 C1 N1 124.6(6) . .
N2 C1 H1 117.7 . .
N2 C2 H2 118.7 . .
N2 C2 C3 122.7(6) . .
C3 C2 H2 118.7 . .
C4 C3 H3 121.3 . .
C2 C3 C4 117.4(6) . .
C2 C3 H3 121.3 . .
O2 C5 N3 129.5(6) . .
O2 C5 C4 117.6(5) . .
N3 C5 C4 112.9(5) . .
C8 C6 N3 118.8(6) . .
C8 C6 C7 120.2(6) . .
C7 C6 N3 121.0(6) . .
C6 C8 H8 117(5) . .
C6 C8 C9 120.7(7) . .
C9 C8 H8 122(5) . .
C6 C7 H7 120.1 . .
C11 C7 C6 119.7(6) . .
C11 C7 H7 120.1 . .
N5 C13 C14 121.5(6) . .
N5 C13 C12 116.3(6) . .
C14 C13 C12 122.2(6) . .
N5 C16 H16 117.1 . .
N6 C16 N5 125.8(6) . .
N6 C16 H16 117.1 . .
N6 C15 H15 118.8 . .
N6 C15 C14 122.3(7) . .
C14 C15 H15 118.8 . .
C13 C14 C15 116.9(7) . .
C13 C14 H14 121.6 . .
C15 C14 H14 121.6 . .
O3 C12 N4 127.9(6) . .
O3 C12 C13 116.7(6) . .
N4 C12 C13 115.3(6) . .
C7 C11 N4 121.9(6) . .
C7 C11 C10 120.0(6) . .
C10 C11 N4 118.0(6) . .
C11 C10 H10 120.0 . .
C9 C10 C11 120.0(6) . .
C9 C10 H10 120.0 . .
C8 C9 C10 119.4(7) . .
C8 C9 H9 120.3 . .
C10 C9 H9 120.3 . .
H2WA O2W H2WB 103.6 . .
H3WA O3W H3WB 108.5 . .
H1WA O1W H1WB 110.5 . .
H4WA O4W H4WB 109.6 . .

loop_
_geom_bond_atom_site_label_1
_geom_bond_atom_site_label_2
_geom_bond_distance
_geom_bond_site_symmetry_2
Cu1 O1 2.041(5) .
Cu1 N1 2.004(5) 7
Cu1 N3 1.974(5) 7
Cu1 N5 2.195(6) .
Cu1 N4 1.971(5) .
O2 C5 1.247(7) .
O3 C12 1.277(7) .
O1 H1A 0.8460 .
O1 H1B 0.8410 .
N1 Cu1 2.003(5) 7
N1 C4 1.339(8) .
N1 C1 1.345(8) .
N2 C1 1.335(8) .
N2 C2 1.340(9) .
N3 Cu1 1.974(5) 7
N3 C5 1.319(8) .
N3 C6 1.436(8) .
N5 C13 1.356(8) .
N5 C16 1.342(9) .
N6 C16 1.321(9) .
N6 C15 1.346(10) .
N4 C12 1.316(8) .
N4 C11 1.429(8) .
C4 C3 1.376(9) .
C4 C5 1.503(8) .
C1 H1 0.9300 .
C2 H2 0.9300 .
C2 C3 1.375(9) .
C3 H3 0.9300 .
C6 C8 1.377(10) .
C6 C7 1.389(9) .
C8 H8 0.90(7) .
C8 C9 1.389(10) .
C7 H7 0.9300 .
C7 C11 1.389(9) .
C13 C14 1.376(10) .
C13 C12 1.499(9) .
C16 H16 0.9300 .
C15 H15 0.9300 .
C15 C14 1.386(10) .
C14 H14 0.9300 .
C11 C10 1.395(9) .
C10 H10 0.9300 .
C10 C9 1.390(10) .
C9 H9 0.9300 .
O2W H2WA 0.8517 .
O2W H2WB 0.8551 .
O3W H3WA 0.8563 .
O3W H3WB 0.8512 .
O1W H1WA 0.8766 .
O1W H1WB 0.9756 .
O4W H4WA 0.8498 .
O4W H4WB 0.8493 .

loop_
_geom_torsion_atom_site_label_1
_geom_torsion_atom_site_label_2
_geom_torsion_atom_site_label_3
_geom_torsion_atom_site_label_4
_geom_torsion
_geom_torsion_site_symmetry_1
Cu1 N1 C4 C3 -175.4(5) 7
Cu1 N1 C4 C5 1.9(7) 7
Cu1 N1 C1 N2 171.9(5) 7
Cu1 N3 C5 O2 -175.1(6) 7
Cu1 N3 C5 C4 7.4(7) 7
Cu1 N3 C6 C8 -78.6(7) 7
Cu1 N3 C6 C7 99.3(6) 7
Cu1 N5 C13 C14 175.7(5) .
Cu1 N5 C13 C12 -2.6(7) .
Cu1 N5 C16 N6 -171.1(6) .
Cu1 N4 C12 O3 -173.1(5) .
Cu1 N4 C12 C13 2.1(7) .
Cu1 N4 C11 C7 -131.0(5) .
Cu1 N4 C11 C10 44.7(7) .
N1 C4 C3 C2 2.3(10) .
N1 C4 C5 O2 176.1(6) .
N1 C4 C5 N3 -6.1(8) .
N2 C2 C3 C4 -0.9(11) .
N3 C6 C8 C9 176.4(6) .
N3 C6 C7 C11 -176.8(5) .
N5 C13 C14 C15 -3.1(10) .
N5 C13 C12 O3 176.4(6) .
N5 C13 C12 N4 0.6(8) .
N6 C15 C14 C13 1.2(12) .
N4 C11 C10 C9 -176.2(6) .
C4 N1 C1 N2 -1.1(11) .
C1 N1 C4 C3 -1.4(10) .
C1 N1 C4 C5 175.9(6) .
C1 N2 C2 C3 -1.4(11) .
C2 N2 C1 N1 2.5(11) .
C3 C4 C5 O2 -6.7(10) .
C3 C4 C5 N3 171.1(6) .
C5 N3 C6 C8 97.2(7) .
C5 N3 C6 C7 -85.0(7) .
C5 C4 C3 C2 -174.7(6) .
C6 N3 C5 O2 8.8(10) .
C6 N3 C5 C4 -168.7(6) .
C6 C8 C9 C10 1.0(11) .
C6 C7 C11 N4 175.6(5) .
C6 C7 C11 C10 -0.1(9) .
C8 C6 C7 C11 1.0(9) .
C7 C6 C8 C9 -1.4(10) .
C7 C11 C10 C9 -0.3(9) .
C13 N5 C16 N6 0.1(11) .
C16 N5 C13 C14 2.5(9) .
C16 N5 C13 C12 -175.7(6) .
C16 N6 C15 C14 1.2(12) .
C15 N6 C16 N5 -2.0(12) .
C14 C13 C12 O3 -1.9(9) .
C14 C13 C12 N4 -177.6(6) .
C12 N4 C11 C7 52.1(8) .
C12 N4 C11 C10 -132.2(6) .
C12 C13 C14 C15 175.1(6) .
C11 N4 C12 O3 3.8(10) .
C11 N4 C12 C13 179.0(5) .
C11 C10 C9 C8 -0.1(10) .
